data_4119302
loop_
_publ_author_name
'Christophe Werl\'e'
'Mustapha Hamdaoui'
'Corinne Bailly'
'Xavier-Fr\'ed\'eric Le Goff'
'Lydia Brelot'
'Jean-Pierre Djukic'

_publ_contact_author_address
;Institut de Chimie
Universite de Strasbourg
4 rue Blaise Pascal
67000 Strasbourg 
France
;
_publ_contact_author_email djukic@unistra.fr
_publ_contact_author_name 'J.P. Djukic'
_publ_contact_author_phone 33(0)368851523
_publ_section_title
;
 Electron-Deficient \h1-Indenyl,\h3-allylpalladium(II) Complexes
 Stabilized by Fluxional Non-covalent Interactions
;
_journal_name_full 'Journal of the American Chemical Society'
_journal_page_first 1715
_journal_page_last 1718
_journal_paper_doi 10.1021/ja312003q
_journal_volume 135
_journal_year 2013
_chemical_formula_moiety 'C26 H18 Cr2 O6'
_chemical_formula_sum 'C26 H18 Cr2 O6'
_chemical_formula_weight 530.41
_space_group_IT_number 15
_symmetry_cell_setting monoclinic
_symmetry_space_group_name_Hall '-C 2yc'
_symmetry_space_group_name_H-M 'C 1 2/c 1'
_atom_sites_solution_hydrogens geom
_atom_sites_solution_primary direct
_atom_sites_solution_secondary difmap
_audit_creation_method SHELXL-97
_cell_angle_alpha 90.00
_cell_angle_beta 91.351(1)
_cell_angle_gamma 90.00
_cell_formula_units_Z 4
_cell_length_a 17.686(1)
_cell_length_b 6.539(1)
_cell_length_c 19.146(1)
_cell_measurement_reflns_used 159
_cell_measurement_temperature 293(2)
_cell_measurement_theta_max 27.485
_cell_measurement_theta_min 0.998
_cell_volume 2213.6(4)
_computing_cell_refinement 'DENZO (Otwinowski & Minor, 1997) & COLLECT'
_computing_data_collection 'COLLECT (Hooft, R.W.W., 1998)'
_computing_data_reduction 'DENZO & COLLECT'
_computing_molecular_graphics 'PLATON (Spek, 2009)'
_computing_publication_material 'PLATON (Spek, 2009)'
_computing_structure_refinement 'SHELXL-97 (Sheldrick, 1997)'
_computing_structure_solution 'SIR97 (Altomare et al., 1999)'
_diffrn_ambient_temperature 293(2)
_diffrn_measured_fraction_theta_full 0.989
_diffrn_measured_fraction_theta_max 0.989
_diffrn_measurement_device_type KappaCCD
_diffrn_measurement_method 'phi and omega scans'
_diffrn_radiation_monochromator graphite
_diffrn_radiation_source 'fine-focus sealed tube'
_diffrn_radiation_type MoK\a
_diffrn_radiation_wavelength 0.71069
_diffrn_reflns_av_R_equivalents 0.0317
_diffrn_reflns_av_sigmaI/netI 0.0504
_diffrn_reflns_limit_h_max 20
_diffrn_reflns_limit_h_min -21
_diffrn_reflns_limit_k_max 7
_diffrn_reflns_limit_k_min -7
_diffrn_reflns_limit_l_max 23
_diffrn_reflns_limit_l_min -16
_diffrn_reflns_number 4242
_diffrn_reflns_theta_full 25.34
_diffrn_reflns_theta_max 25.34
_diffrn_reflns_theta_min 3.10
_exptl_absorpt_coefficient_mu 1.022
_exptl_absorpt_correction_T_max 0.9899
_exptl_absorpt_correction_T_min 0.5792
_exptl_absorpt_correction_type multi-scan
_exptl_absorpt_process_details 'DENZO/SCALEPACK (Otwinowski & Minor, 1996)'
_exptl_crystal_colour Yellow
_exptl_crystal_density_diffrn 1.592
_exptl_crystal_description Needle
_exptl_crystal_F_000 1080
_exptl_crystal_size_max 0.60
_exptl_crystal_size_mid 0.02
_exptl_crystal_size_min 0.01
_refine_diff_density_max 0.368
_refine_diff_density_min -0.311
_refine_diff_density_rms 0.083
_refine_ls_extinction_method none
_refine_ls_goodness_of_fit_ref 1.104
_refine_ls_hydrogen_treatment constr
_refine_ls_matrix_type full
_refine_ls_number_parameters 155
_refine_ls_number_reflns 2003
_refine_ls_number_restraints 0
_refine_ls_restrained_S_all 1.104
_refine_ls_R_factor_all 0.0581
_refine_ls_R_factor_gt 0.0462
_refine_ls_shift/su_max 0.000
_refine_ls_shift/su_mean 0.000
_refine_ls_structure_factor_coef Fsqd
_refine_ls_weighting_details 'calc w=1/[\s^2^(Fo^2^)+(0.0260P)^2^+10.6302P] where P=(Fo^2^+2Fc^2^)/3'
_refine_ls_weighting_scheme calc
_refine_ls_wR_factor_gt 0.1068
_refine_ls_wR_factor_ref 0.1167
_reflns_number_gt 1696
_reflns_number_total 2003
_reflns_threshold_expression >2sigma(I)
_cod_data_source_file ja312003q_si_002_07.cif
_cod_data_source_block 4d
_cod_original_sg_symbol_H-M 'C 1 2/c 1 '
_cod_database_code 4119302

loop_
_symmetry_equiv_pos_as_xyz
'x, y, z'
'-x, y, -z+1/2'
'x+1/2, y+1/2, z'
'-x+1/2, y+1/2, -z+1/2'
'-x, -y, -z'
'x, -y, z-1/2'
'-x+1/2, -y+1/2, -z'
'x+1/2, -y+1/2, z-1/2'

loop_
_atom_site_label
_atom_site_type_symbol
_atom_site_fract_x
_atom_site_fract_y
_atom_site_fract_z
_atom_site_U_iso_or_equiv
_atom_site_adp_type
_atom_site_occupancy
_atom_site_symmetry_multiplicity
_atom_site_calc_flag
_atom_site_refinement_flags
Cr1 Cr 0.14130(3) 0.08263(9) 0.10633(3) 0.0253(2) Uani 1 1 d .
O1 O 0.08119(17) 0.3977(5) 0.00629(15) 0.0461(8) Uani 1 1 d .
O2 O 0.2479(2) -0.0307(5) -0.0064(2) 0.0677(11) Uani 1 1 d .
O3 O 0.25698(18) 0.3803(5) 0.15879(17) 0.0543(9) Uani 1 1 d .
C1 C -0.1121(2) 0.4589(8) 0.1596(2) 0.0535(13) Uani 1 1 d .
H1A H -0.1466 0.4403 0.1206 0.080 Uiso 1 1 calc R
H1B H -0.0884 0.5905 0.1563 0.080 Uiso 1 1 calc R
H1C H -0.1393 0.4508 0.2023 0.080 Uiso 1 1 calc R
C2 C -0.0533(2) 0.2962(7) 0.1588(2) 0.0386(10) Uani 1 1 d .
C3 C -0.0471(2) 0.1403(8) 0.11419(19) 0.0403(11) Uani 1 1 d .
H3 H -0.0808 0.1134 0.0773 0.048 Uiso 1 1 calc R
C4 C 0.0197(2) 0.0185(6) 0.13112(18) 0.0284(8) Uani 1 1 d .
C5 C 0.0507(2) -0.1559(6) 0.0989(2) 0.0360(9) Uani 1 1 d .
H5 H 0.0274 -0.2136 0.0596 0.043 Uiso 1 1 calc R
C6 C 0.1175(2) -0.2403(6) 0.1274(2) 0.0373(9) Uani 1 1 d .
H6 H 0.1390 -0.3532 0.1061 0.045 Uiso 1 1 calc R
C7 C 0.1523(2) -0.1575(6) 0.1874(2) 0.0361(9) Uani 1 1 d .
H7 H 0.1951 -0.2199 0.2069 0.043 Uiso 1 1 calc R
C8 C 0.1228(2) 0.0203(6) 0.21849(18) 0.0280(8) Uani 1 1 d .
H8 H 0.1471 0.0789 0.2571 0.034 Uiso 1 1 calc R
C9 C 0.05609(19) 0.1077(5) 0.19027(17) 0.0240(8) Uani 1 1 d .
C10 C 0.0129(2) 0.2945(6) 0.21203(18) 0.0293(8) Uani 1 1 d .
H10 H 0.0443 0.4157 0.2045 0.035 Uiso 1 1 calc R
C11 C 0.1050(2) 0.2770(6) 0.04449(19) 0.0317(9) Uani 1 1 d .
C12 C 0.2065(3) 0.0090(7) 0.0379(2) 0.0417(10) Uani 1 1 d .
C13 C 0.2131(2) 0.2664(6) 0.1376(2) 0.0339(9) Uani 1 1 d .

loop_
_atom_site_aniso_label
_atom_site_aniso_U_11
_atom_site_aniso_U_22
_atom_site_aniso_U_33
_atom_site_aniso_U_23
_atom_site_aniso_U_13
_atom_site_aniso_U_12
Cr1 0.0234(3) 0.0294(3) 0.0232(3) -0.0017(2) 0.0017(2) -0.0003(3)
O1 0.0496(18) 0.0475(19) 0.0406(16) 0.0122(15) -0.0115(14) -0.0047(16)
O2 0.077(2) 0.053(2) 0.076(2) -0.0077(19) 0.049(2) 0.0033(19)
O3 0.0473(18) 0.051(2) 0.064(2) 0.0047(16) -0.0241(16) -0.0153(17)
C1 0.039(2) 0.079(4) 0.043(2) 0.017(2) 0.013(2) 0.024(2)
C2 0.0224(19) 0.061(3) 0.033(2) 0.014(2) 0.0031(16) 0.005(2)
C3 0.025(2) 0.074(3) 0.0220(18) 0.004(2) -0.0021(15) -0.005(2)
C4 0.0216(17) 0.041(2) 0.0233(17) 0.0016(16) 0.0038(14) -0.0085(16)
C5 0.041(2) 0.037(2) 0.0302(19) -0.0053(17) 0.0045(17) -0.0175(19)
C6 0.049(2) 0.024(2) 0.039(2) -0.0002(17) 0.0091(19) 0.0022(19)
C7 0.036(2) 0.038(2) 0.034(2) 0.0068(18) 0.0003(17) 0.0082(19)
C8 0.0259(18) 0.035(2) 0.0230(17) 0.0023(16) -0.0001(15) -0.0020(16)
C9 0.0244(17) 0.0288(19) 0.0189(16) 0.0005(14) 0.0030(13) -0.0025(15)
C10 0.0295(19) 0.031(2) 0.0282(19) 0.0055(16) 0.0076(15) 0.0043(17)
C11 0.0275(19) 0.039(2) 0.0288(19) -0.0029(18) -0.0037(16) -0.0075(18)
C12 0.048(3) 0.032(2) 0.046(2) -0.0063(19) 0.014(2) -0.003(2)
C13 0.028(2) 0.039(2) 0.034(2) 0.0037(18) -0.0087(16) 0.0002(19)

loop_
_atom_type_symbol
_atom_type_description
_atom_type_scat_dispersion_real
_atom_type_scat_dispersion_imag
_atom_type_scat_source
C C 0.0033 0.0016 'International Tables Vol C Tables 4.2.6.8 and 6.1.1.4'
H H 0.0000 0.0000 'International Tables Vol C Tables 4.2.6.8 and 6.1.1.4'
Cr Cr 0.3209 0.6236 'International Tables Vol C Tables 4.2.6.8 and 6.1.1.4'
O O 0.0106 0.0060 'International Tables Vol C Tables 4.2.6.8 and 6.1.1.4'

loop_
_geom_angle_atom_site_label_1
_geom_angle_atom_site_label_2
_geom_angle_atom_site_label_3
_geom_angle
_geom_angle_site_symmetry_1
_geom_angle_site_symmetry_3
C12 Cr1 C13 87.87(19) . .
C12 Cr1 C11 86.42(19) . .
C13 Cr1 C11 89.19(17) . .
C12 Cr1 C6 90.31(17) . .
C13 Cr1 C6 134.72(16) . .
C11 Cr1 C6 135.84(16) . .
C12 Cr1 C7 105.59(18) . .
C13 Cr1 C7 100.75(16) . .
C11 Cr1 C7 164.54(16) . .
C6 Cr1 C7 37.03(15) . .
C12 Cr1 C8 138.98(18) . .
C13 Cr1 C8 85.47(15) . .
C11 Cr1 C8 133.79(16) . .
C6 Cr1 C8 67.13(15) . .
C7 Cr1 C8 37.16(14) . .
C12 Cr1 C9 168.83(17) . .
C13 Cr1 C9 100.94(15) . .
C11 Cr1 C9 100.42(15) . .
C6 Cr1 C9 78.63(14) . .
C7 Cr1 C9 66.26(14) . .
C8 Cr1 C9 36.85(13) . .
C12 Cr1 C5 103.52(17) . .
C13 Cr1 C5 164.60(16) . .
C11 Cr1 C5 101.67(16) . .
C6 Cr1 C5 36.89(15) . .
C7 Cr1 C5 66.48(15) . .
C8 Cr1 C5 79.13(14) . .
C9 Cr1 C5 66.61(13) . .
C12 Cr1 C4 136.30(17) . .
C13 Cr1 C4 135.11(16) . .
C11 Cr1 C4 86.78(15) . .
C6 Cr1 C4 66.03(15) . .
C7 Cr1 C4 77.82(14) . .
C8 Cr1 C4 66.32(13) . .
C9 Cr1 C4 36.76(12) . .
C5 Cr1 C4 36.70(15) . .
C2 C1 H1A 109.5 . .
C2 C1 H1B 109.5 . .
H1A C1 H1B 109.5 . .
C2 C1 H1C 109.5 . .
H1A C1 H1C 109.5 . .
H1B C1 H1C 109.5 . .
C3 C2 C1 128.3(4) . .
C3 C2 C10 110.2(3) . .
C1 C2 C10 121.4(4) . .
C2 C3 C4 110.7(3) . .
C2 C3 H3 124.6 . .
C4 C3 H3 124.6 . .
C5 C4 C9 120.5(3) . .
C5 C4 C3 131.8(4) . .
C9 C4 C3 107.7(3) . .
C5 C4 Cr1 71.1(2) . .
C9 C4 Cr1 70.92(19) . .
C3 C4 Cr1 128.7(3) . .
C6 C5 C4 118.7(3) . .
C6 C5 Cr1 69.8(2) . .
C4 C5 Cr1 72.2(2) . .
C6 C5 H5 120.6 . .
C4 C5 H5 120.6 . .
Cr1 C5 H5 129.6 . .
C7 C6 C5 121.1(4) . .
C7 C6 Cr1 72.3(2) . .
C5 C6 Cr1 73.3(2) . .
C7 C6 H6 119.4 . .
C5 C6 H6 119.4 . .
Cr1 C6 H6 127.0 . .
C6 C7 C8 120.3(4) . .
C6 C7 Cr1 70.7(2) . .
C8 C7 Cr1 71.6(2) . .
C6 C7 H7 119.8 . .
C8 C7 H7 119.8 . .
Cr1 C7 H7 130.5 . .
C9 C8 C7 119.2(3) . .
C9 C8 Cr1 72.24(19) . .
C7 C8 Cr1 71.3(2) . .
C9 C8 H8 120.4 . .
C7 C8 H8 120.4 . .
Cr1 C8 H8 128.2 . .
C8 C9 C4 120.1(3) . .
C8 C9 C10 130.5(3) . .
C4 C9 C10 109.4(3) . .
C8 C9 Cr1 70.9(2) . .
C4 C9 Cr1 72.32(19) . .
C10 C9 Cr1 127.9(2) . .
C9 C10 C2 101.9(3) . .
C9 C10 C10 115.2(2) . 2
C2 C10 C10 113.0(4) . 2
C9 C10 H10 108.8 . .
C2 C10 H10 108.8 . .
C10 C10 H10 108.8 2 .
O1 C11 Cr1 178.9(4) . .
O2 C12 Cr1 177.6(4) . .
O3 C13 Cr1 178.2(4) . .

loop_
_geom_bond_atom_site_label_1
_geom_bond_atom_site_label_2
_geom_bond_distance
_geom_bond_site_symmetry_2
Cr1 C12 1.830(4) .
Cr1 C13 1.838(4) .
Cr1 C11 1.842(4) .
Cr1 C6 2.192(4) .
Cr1 C7 2.213(4) .
Cr1 C8 2.218(4) .
Cr1 C9 2.235(3) .
Cr1 C5 2.238(4) .
Cr1 C4 2.253(3) .
O1 C11 1.149(5) .
O2 C12 1.164(5) .
O3 C13 1.144(5) .
C1 C2 1.488(6) .
C1 H1A 0.9600 .
C1 H1B 0.9600 .
C1 H1C 0.9600 .
C2 C3 1.337(6) .
C2 C10 1.534(5) .
C3 C4 1.454(6) .
C3 H3 0.9300 .
C4 C5 1.414(6) .
C4 C9 1.415(5) .
C5 C6 1.402(6) .
C5 H5 0.9300 .
C6 C7 1.399(6) .
C6 H6 0.9300 .
C7 C8 1.412(6) .
C7 H7 0.9300 .
C8 C9 1.407(5) .
C8 H8 0.9300 .
C9 C10 1.505(5) .
C10 C10 1.534(7) 2
C10 H10 0.9800 .
